data_2013566
loop_
_publ_author_name
'Bomfim, Jo\"ao A. S.'
'Filgueiras, Carlos A. L.'
'Howie, R. Alan'
'Skakle, Janet M. S.'
'Wardell, James L.'

_publ_section_title
;
 Isomorphous dichloro- and
 dibromo(2-methyl-2-phenylpropyl)phenylstannane, both displaying the
 same intramolecular \p--\p interaction at 120K
;
_journal_issue 12
_journal_name_full 'Acta Crystallographica Section C'
_journal_page_first m526
_journal_page_last m529
_journal_paper_doi 10.1107/S0108270103024272
_journal_volume 59
_journal_year 2003
_chemical_formula_iupac '[Sn Br2 (C6 H5) (C10 H13)]'
_chemical_formula_moiety 'C16 H18 Br2 Sn'
_chemical_formula_sum 'C16 H18 Br2 Sn'
_chemical_formula_weight 488.81
_chemical_name_common dibromoneophylphenylstannane
_chemical_name_systematic
;
Dibromo(2-methyl-2-phenylpropyl)phenylstannane
;
_space_group_IT_number 4
_symmetry_cell_setting monoclinic
_symmetry_space_group_name_Hall 'P 2yb'
_symmetry_space_group_name_H-M 'P 1 21 1'
_atom_sites_solution_hydrogens geom
_atom_sites_solution_primary heavy
_atom_sites_solution_secondary difmap
_audit_creation_method SHELXL-97
_cell_angle_alpha 90.00
_cell_angle_beta 93.010(2)
_cell_angle_gamma 90.00
_cell_formula_units_Z 2
_cell_length_a 9.2966(3)
_cell_length_b 9.3763(3)
_cell_length_c 9.6898(3)
_cell_measurement_reflns_used 7897
_cell_measurement_temperature 120(2)
_cell_measurement_theta_max 27.48
_cell_measurement_theta_min 2.91
_cell_volume 843.47(5)
_computing_cell_refinement 'DENZO and COLLECT'
_computing_data_collection 'DENZO (Otwinowski & Minor, 1997) and COLLECT (Hooft, 1998)'
_computing_data_reduction 'DENZO and COLLECT'
_computing_molecular_graphics 'ORTEP-3 for Windows (Farrugia, 1997)'
_computing_publication_material 'SHELXL-97 and PLATON (Spek, 2003)'
_computing_structure_refinement 'SHELXL-97 (Sheldrick, 1997)'
_computing_structure_solution 'SHELXS-86 (Sheldrick, 1990)'
_diffrn_ambient_temperature 120(2)
_diffrn_detector_area_resol_mean 9.091
_diffrn_measured_fraction_theta_full 0.995
_diffrn_measured_fraction_theta_max 0.995
_diffrn_measurement_device_type 'Enraf Nonius KappaCCD area detector'
_diffrn_measurement_method '\f and \w scans to fill the Ewald sphere'
_diffrn_radiation_monochromator graphite
_diffrn_radiation_source 'Enraf Nonius FR591 rotating anode'
_diffrn_radiation_type MoK\a
_diffrn_radiation_wavelength 0.71073
_diffrn_reflns_av_R_equivalents 0.0344
_diffrn_reflns_av_sigmaI/netI 0.0341
_diffrn_reflns_limit_h_max 10
_diffrn_reflns_limit_h_min -12
_diffrn_reflns_limit_k_max 11
_diffrn_reflns_limit_k_min -12
_diffrn_reflns_limit_l_max 12
_diffrn_reflns_limit_l_min -12
_diffrn_reflns_number 9872
_diffrn_reflns_theta_full 27.48
_diffrn_reflns_theta_max 27.48
_diffrn_reflns_theta_min 2.96
_diffrn_standards_decay_% 0
_diffrn_standards_number 0
_exptl_absorpt_coefficient_mu 6.237
_exptl_absorpt_correction_T_max 0.8608
_exptl_absorpt_correction_T_min 0.5281
_exptl_absorpt_correction_type multi-scan
_exptl_absorpt_process_details '(SORTAV; Blessing, 1995, 1997)'
_exptl_crystal_colour colourless
_exptl_crystal_density_diffrn 1.925
_exptl_crystal_density_method 'not measured'
_exptl_crystal_description slab
_exptl_crystal_F_000 468
_exptl_crystal_size_max 0.30
_exptl_crystal_size_mid 0.18
_exptl_crystal_size_min 0.08
_refine_diff_density_max 0.372
_refine_diff_density_min -1.268
_refine_ls_abs_structure_details '(Flack, 1983; 1735 Friedel pairs)'
_refine_ls_abs_structure_Flack 0.006(7)
_refine_ls_extinction_method none
_refine_ls_goodness_of_fit_ref 1.077
_refine_ls_hydrogen_treatment constr
_refine_ls_matrix_type full
_refine_ls_number_parameters 174
_refine_ls_number_reflns 3772
_refine_ls_number_restraints 1
_refine_ls_restrained_S_all 1.077
_refine_ls_R_factor_all 0.0275
_refine_ls_R_factor_gt 0.0257
_refine_ls_shift/su_max 0.001
_refine_ls_shift/su_mean 0.000
_refine_ls_structure_factor_coef Fsqd
_refine_ls_weighting_details 'calc w=1/[\s^2^(Fo^2^)+(0.0343P)^2^] where P=(Fo^2^+2Fc^2^)/3'
_refine_ls_weighting_scheme calc
_refine_ls_wR_factor_gt 0.0604
_refine_ls_wR_factor_ref 0.0612
_reflns_number_gt 3618
_reflns_number_total 3772
_reflns_threshold_expression I>2\s(I)
_cod_data_source_file dn1033.cif
_cod_data_source_block II
_cod_depositor_comments
;
The following automatic conversions were performed:
'_symmetry_cell_setting' value 'Monoclinic' changed to 'monoclinic'
according to '/home/saulius/struct/CIF-dictionaries/cif_core.dic'
dictionary named 'cif_core.dic' version 2.4.1 from 2010-06-29.

Automatic conversion script
Id: cif_fix_enum 1527 2010-12-29 10:47:43Z saulius 

The following automatic conversions were performed:

'_symmetry_cell_setting' value 'Monoclinic' changed to 'monoclinic'
according to /home/saulius/struct/CIF-dictionaries/cif_core.dic
dictionary named 'cif_core.dic' version 2.4.1 from 2010-06-29.

Automatic conversion script
Id: cif_fix_values 1715 2011-07-08 13:25:40Z adriana 
;
_cod_original_sg_symbol_H-M 'P 21'
_cod_database_code 2013566
_cod_database_fobs_code 2013566

loop_
_symmetry_equiv_pos_as_xyz
'x, y, z'
'-x, y+1/2, -z'

loop_
_atom_site_label
_atom_site_fract_x
_atom_site_fract_y
_atom_site_fract_z
_atom_site_U_iso_or_equiv
_atom_site_adp_type
_atom_site_calc_flag
_atom_site_refinement_flags
_atom_site_occupancy
_atom_site_disorder_assembly
_atom_site_disorder_group
_atom_site_type_symbol
Sn1 0.76993(2) 0.735210(18) 0.85186(2) 0.02404(7) Uani d . 1 . . Sn
Br1 0.88162(4) 0.72228(5) 1.09150(3) 0.03338(10) Uani d . 1 . . Br
Br2 0.86195(4) 0.51400(4) 0.74505(4) 0.03449(10) Uani d . 1 . . Br
C1 0.8730(4) 0.9194(4) 0.7690(4) 0.0278(8) Uani d . 1 . . C
H1A 0.8614 1.0006 0.8328 0.033 Uiso calc R 1 . . H
H1B 0.9774 0.8997 0.7658 0.033 Uiso calc R 1 . . H
C2 0.8149(4) 0.9634(4) 0.6242(4) 0.0275(7) Uani d . 1 . . C
C3 0.8846(5) 1.1056(4) 0.5881(5) 0.0368(9) Uani d . 1 . . C
H3A 0.8442 1.1389 0.4983 0.055 Uiso calc R 1 . . H
H3B 0.9888 1.0926 0.5835 0.055 Uiso calc R 1 . . H
H3C 0.8653 1.1763 0.6592 0.055 Uiso calc R 1 . . H
C4 0.8641(5) 0.8535(4) 0.5199(4) 0.0410(10) Uani d . 1 . . C
H4A 0.9696 0.8500 0.5234 0.062 Uiso calc R 1 . . H
H4B 0.8281 0.8806 0.4268 0.062 Uiso calc R 1 . . H
H4C 0.8263 0.7594 0.5429 0.062 Uiso calc R 1 . . H
C5 0.6525(4) 0.9782(4) 0.6244(3) 0.0263(7) Uani d . 1 . . C
C6 0.5919(5) 1.0792(4) 0.7088(4) 0.0346(9) Uani d . 1 . . C
H6 0.6536 1.1418 0.7614 0.042 Uiso calc R 1 . . H
C7 0.4448(5) 1.0914(6) 0.7185(5) 0.0522(13) Uani d . 1 . . C
H7 0.4064 1.1604 0.7782 0.063 Uiso calc R 1 . . H
C8 0.3544(5) 1.0033(7) 0.6413(5) 0.0577(14) Uani d . 1 . . C
H8 0.2532 1.0112 0.6481 0.069 Uiso calc R 1 . . H
C9 0.4094(5) 0.9037(6) 0.5542(5) 0.0513(13) Uani d . 1 . . C
H9 0.3462 0.8442 0.4997 0.062 Uiso calc R 1 . . H
C10 0.5585(5) 0.8903(5) 0.5461(4) 0.0389(9) Uani d . 1 . . C
H10 0.5963 0.8207 0.4866 0.047 Uiso calc R 1 . . H
C11 0.5455(4) 0.7022(4) 0.8673(4) 0.0277(8) Uani d . 1 . . C
C12 0.4675(4) 0.7963(5) 0.9446(4) 0.0366(9) Uani d . 1 . . C
H12 0.5140 0.8746 0.9904 0.044 Uiso calc R 1 . . H
C13 0.3199(4) 0.7747(6) 0.9547(5) 0.0456(12) Uani d . 1 . . C
H13 0.2659 0.8392 1.0070 0.055 Uiso calc R 1 . . H
C14 0.2526(5) 0.6624(5) 0.8902(5) 0.0431(10) Uani d . 1 . . C
H14 0.1523 0.6482 0.8992 0.052 Uiso calc R 1 . . H
C15 0.3294(5) 0.5684(5) 0.8114(5) 0.0421(10) Uani d . 1 . . C
H15 0.2824 0.4899 0.7666 0.051 Uiso calc R 1 . . H
C16 0.4765(4) 0.5907(4) 0.7988(4) 0.0347(9) Uani d . 1 . . C
H16 0.5293 0.5287 0.7427 0.042 Uiso calc R 1 . . H

loop_
_atom_site_aniso_label
_atom_site_aniso_U_11
_atom_site_aniso_U_22
_atom_site_aniso_U_33
_atom_site_aniso_U_12
_atom_site_aniso_U_13
_atom_site_aniso_U_23
Sn1 0.01824(12) 0.02568(11) 0.02818(11) -0.00088(10) 0.00118(8) 0.00219(10)
Br1 0.02490(18) 0.0442(2) 0.03059(17) 0.00090(18) -0.00303(13) 0.00279(18)
Br2 0.0331(2) 0.02855(18) 0.0423(2) 0.00375(16) 0.00686(16) -0.00133(17)
C1 0.0193(18) 0.0272(18) 0.036(2) -0.0013(14) -0.0026(15) -0.0014(15)
C2 0.0249(19) 0.0249(16) 0.0331(18) 0.0012(14) 0.0044(14) 0.0024(15)
C3 0.029(2) 0.033(2) 0.049(2) -0.0028(16) 0.0046(18) 0.0111(19)
C4 0.053(3) 0.034(2) 0.038(2) 0.0122(19) 0.017(2) 0.0054(18)
C5 0.0248(18) 0.0249(17) 0.0292(17) -0.0035(13) 0.0008(14) 0.0032(14)
C6 0.027(2) 0.040(2) 0.037(2) 0.0033(16) 0.0030(16) 0.0006(17)
C7 0.031(3) 0.068(3) 0.060(3) 0.017(2) 0.017(2) 0.016(3)
C8 0.027(2) 0.082(4) 0.064(3) 0.005(2) 0.003(2) 0.035(3)
C9 0.035(3) 0.063(3) 0.053(3) -0.020(2) -0.019(2) 0.023(2)
C10 0.041(2) 0.041(2) 0.034(2) -0.0105(19) -0.0079(17) 0.0080(18)
C11 0.0190(17) 0.036(2) 0.0285(16) 0.0023(13) 0.0017(13) 0.0042(14)
C12 0.025(2) 0.046(2) 0.038(2) 0.0004(17) 0.0010(16) -0.0067(18)
C13 0.025(2) 0.065(3) 0.048(2) 0.0081(18) 0.0088(18) 0.001(2)
C14 0.019(2) 0.066(3) 0.044(2) -0.0019(19) -0.0018(17) 0.014(2)
C15 0.031(2) 0.048(2) 0.046(2) -0.0130(19) -0.0065(18) 0.003(2)
C16 0.024(2) 0.038(2) 0.042(2) -0.0044(16) 0.0003(16) -0.0021(17)

loop_
_atom_type_symbol
_atom_type_description
_atom_type_scat_dispersion_real
_atom_type_scat_dispersion_imag
_atom_type_scat_source
C C 0.0033 0.0016 'International Tables Vol C Tables 4.2.6.8 and 6.1.1.4'
H H 0.0000 0.0000 'International Tables Vol C Tables 4.2.6.8 and 6.1.1.4'
Br Br -0.2901 2.4595 'International Tables Vol C Tables 4.2.6.8 and 6.1.1.4'
Sn Sn -0.6537 1.4246 'International Tables Vol C Tables 4.2.6.8 and 6.1.1.4'

loop_
_geom_angle_atom_site_label_1
_geom_angle_atom_site_label_2
_geom_angle_atom_site_label_3
_geom_angle
C11 Sn1 C1 127.04(14)
C11 Sn1 Br2 105.57(10)
C1 Sn1 Br2 110.13(10)
C11 Sn1 Br1 106.84(9)
C1 Sn1 Br1 102.38(10)
Br2 Sn1 Br1 102.183(15)
C2 C1 Sn1 114.5(3)
C2 C1 H1A 108.6
Sn1 C1 H1A 108.6
C2 C1 H1B 108.6
Sn1 C1 H1B 108.6
H1A C1 H1B 107.6
C5 C2 C4 113.3(3)
C5 C2 C3 110.7(3)
C4 C2 C3 106.9(3)
C5 C2 C1 109.0(3)
C4 C2 C1 108.6(3)
C3 C2 C1 108.1(3)
C2 C3 H3A 109.5
C2 C3 H3B 109.5
H3A C3 H3B 109.5
C2 C3 H3C 109.5
H3A C3 H3C 109.5
H3B C3 H3C 109.5
C2 C4 H4A 109.5
C2 C4 H4B 109.5
H4A C4 H4B 109.5
C2 C4 H4C 109.5
H4A C4 H4C 109.5
H4B C4 H4C 109.5
C6 C5 C10 117.4(4)
C6 C5 C2 119.9(3)
C10 C5 C2 122.7(3)
C7 C6 C5 122.0(4)
C7 C6 H6 119.0
C5 C6 H6 119.0
C8 C7 C6 119.6(5)
C8 C7 H7 120.2
C6 C7 H7 120.2
C7 C8 C9 120.5(4)
C7 C8 H8 119.8
C9 C8 H8 119.8
C8 C9 C10 119.8(5)
C8 C9 H9 120.1
C10 C9 H9 120.1
C5 C10 C9 120.7(4)
C5 C10 H10 119.6
C9 C10 H10 119.6
C16 C11 C12 119.9(4)
C16 C11 Sn1 120.7(3)
C12 C11 Sn1 119.3(3)
C11 C12 C13 119.4(4)
C11 C12 H12 120.3
C13 C12 H12 120.3
C14 C13 C12 120.7(4)
C14 C13 H13 119.6
C12 C13 H13 119.6
C13 C14 C15 120.4(4)
C13 C14 H14 119.8
C15 C14 H14 119.8
C14 C15 C16 119.2(4)
C14 C15 H15 120.4
C16 C15 H15 120.4
C11 C16 C15 120.3(4)
C11 C16 H16 119.8
C15 C16 H16 119.8

loop_
_geom_bond_atom_site_label_1
_geom_bond_atom_site_label_2
_geom_bond_site_symmetry_2
_geom_bond_distance
_geom_bond_publ_flag
Sn1 C11 . 2.122(3) ?
Sn1 C1 . 2.151(4) ?
Sn1 Br2 . 2.4895(4) ?
Sn1 Br1 . 2.4963(4) ?
C1 C2 . 1.534(5) ?
C1 H1A . 0.9900 ?
C1 H1B . 0.9900 ?
C2 C5 . 1.517(5) ?
C2 C4 . 1.530(5) ?
C2 C3 . 1.531(5) ?
C3 H3A . 0.9800 ?
C3 H3B . 0.9800 ?
C3 H3C . 0.9800 ?
C4 H4A . 0.9800 ?
C4 H4B . 0.9800 ?
C4 H4C . 0.9800 ?
C5 C6 . 1.389(5) ?
C5 C10 . 1.396(5) ?
C6 C7 . 1.381(6) ?
C6 H6 . 0.9500 ?
C7 C8 . 1.371(8) ?
C7 H7 . 0.9500 ?
C8 C9 . 1.375(8) ?
C8 H8 . 0.9500 ?
C9 C10 . 1.399(7) ?
C9 H9 . 0.9500 ?
C10 H10 . 0.9500 ?
C11 C16 . 1.379(5) ?
C11 C12 . 1.386(5) ?
C12 C13 . 1.395(6) ?
C12 H12 . 0.9500 ?
C13 C14 . 1.360(7) ?
C13 H13 . 0.9500 ?
C14 C15 . 1.388(7) ?
C14 H14 . 0.9500 ?
C15 C16 . 1.394(6) ?
C15 H15 . 0.9500 ?
C16 H16 . 0.9500 ?

loop_
_geom_torsion_atom_site_label_1
_geom_torsion_atom_site_label_2
_geom_torsion_atom_site_label_3
_geom_torsion_atom_site_label_4
_geom_torsion
C11 Sn1 C1 C2 -52.1(3)
Br2 Sn1 C1 C2 77.3(3)
Br1 Sn1 C1 C2 -174.6(2)
Sn1 C1 C2 C5 52.3(3)
Sn1 C1 C2 C4 -71.5(4)
Sn1 C1 C2 C3 172.8(2)
C4 C2 C5 C6 -176.8(3)
C3 C2 C5 C6 -56.6(4)
C1 C2 C5 C6 62.2(4)
C4 C2 C5 C10 5.5(5)
C3 C2 C5 C10 125.6(4)
C1 C2 C5 C10 -115.6(4)
C10 C5 C6 C7 1.5(6)
C2 C5 C6 C7 -176.3(4)
C5 C6 C7 C8 -1.1(7)
C6 C7 C8 C9 -0.3(7)
C7 C8 C9 C10 1.2(7)
C6 C5 C10 C9 -0.6(6)
C2 C5 C10 C9 177.2(4)
C8 C9 C10 C5 -0.7(6)
C1 Sn1 C11 C16 118.4(3)
Br2 Sn1 C11 C16 -12.7(3)
Br1 Sn1 C11 C16 -121.0(3)
C1 Sn1 C11 C12 -60.0(4)
Br2 Sn1 C11 C12 168.9(3)
Br1 Sn1 C11 C12 60.6(3)
C16 C11 C12 C13 1.5(6)
Sn1 C11 C12 C13 179.9(3)
C11 C12 C13 C14 0.4(7)
C12 C13 C14 C15 -1.1(7)
C13 C14 C15 C16 -0.1(7)
C12 C11 C16 C15 -2.6(6)
Sn1 C11 C16 C15 178.9(3)
C14 C15 C16 C11 2.0(7)

loop_
_cod_related_entry_id
_cod_related_entry_database
_cod_related_entry_code
1 ChemSpider 30652373
